data_4335875
loop_
_publ_author_name
'Daniel L. Reger'
'Andrew Leitner'
'Mark D. Smith'
'T. Thao Tran'
'P. Shiv Halasyamani'

_publ_contact_author_address
;
Department of Chemistry and Biochemistry
University of South Carolina
Columbia, South Carolina 29208
USA
;
_publ_contact_author_email reger@mailbox.sc.edu
_publ_contact_author_fax '1 803 777 9521'
_publ_contact_author_name 'Professor Daniel L. Reger'
_publ_contact_author_phone '1 803 777 2587'
_publ_section_title
;
 Homochiral Helical Metal-Organic Frameworks of Group 1 Metals
;
_journal_name_full 'Inorganic Chemistry'
_journal_page_first 10041
_journal_page_last 10051
_journal_paper_doi 10.1021/ic401327h
_journal_volume 52
_journal_year 2013
_chemical_absolute_configuration ad
_chemical_formula_moiety 'C15 H12 K N O5'
_chemical_formula_sum 'C15 H12 K N O5'
_chemical_formula_weight 325.36
_chemical_name_systematic
; 
 ? 
;
_space_group_IT_number 19
_symmetry_cell_setting orthorhombic
_symmetry_space_group_name_Hall 'P 2ac 2ab'
_symmetry_space_group_name_H-M 'P 21 21 21'
_atom_sites_solution_hydrogens geom
_atom_sites_solution_primary direct
_atom_sites_solution_secondary difmap
_audit_creation_method SHELXL-97
_cell_angle_alpha 90.00
_cell_angle_beta 90.00
_cell_angle_gamma 90.00
_cell_formula_units_Z 4
_cell_length_a 6.9520(7)
_cell_length_b 13.2676(13)
_cell_length_c 14.9719(15)
_cell_measurement_reflns_used 6398
_cell_measurement_temperature 100(2)
_cell_measurement_theta_max 26.146
_cell_measurement_theta_min 2.721
_cell_volume 1381.0(2)
_computing_cell_refinement 'SAINT-Plus Version 6.45 (Bruker, 2001)'
_computing_data_collection 'SMART Version 5.625 (Bruker, 2001)'
_computing_data_reduction 'SAINT-Plus Version 6.45 (Bruker, 2001)'
_computing_molecular_graphics various
_computing_publication_material 'SHELXTL Version 6.14 (Bruker, 2000)'
_computing_structure_refinement 'SHELXL-97 (Sheldrick, 1997)'
_computing_structure_solution 'SHELXS-97 (Sheldrick, 1990)'
_diffrn_ambient_temperature 100(2)
_diffrn_measured_fraction_theta_full 1.000
_diffrn_measured_fraction_theta_max 1.000
_diffrn_measurement_device_type 'Bruker SMART APEX CCD diffractometer'
_diffrn_measurement_method 'omega scans'
_diffrn_radiation_monochromator graphite
_diffrn_radiation_source 'fine-focus sealed tube'
_diffrn_radiation_type MoK\a
_diffrn_radiation_wavelength 0.71073
_diffrn_reflns_av_R_equivalents 0.0483
_diffrn_reflns_av_sigmaI/netI 0.0286
_diffrn_reflns_limit_h_max 8
_diffrn_reflns_limit_h_min -8
_diffrn_reflns_limit_k_max 16
_diffrn_reflns_limit_k_min -16
_diffrn_reflns_limit_l_max 18
_diffrn_reflns_limit_l_min -18
_diffrn_reflns_number 19815
_diffrn_reflns_theta_full 26.42
_diffrn_reflns_theta_max 26.42
_diffrn_reflns_theta_min 2.05
_exptl_absorpt_coefficient_mu 0.409
_exptl_absorpt_correction_T_max 1.0000
_exptl_absorpt_correction_T_min 0.8603
_exptl_absorpt_correction_type multi-scan
_exptl_absorpt_process_details 'SADABS Version 2.05 (Bruker, 2001)'
_exptl_crystal_colour 'pale yellow'
_exptl_crystal_density_diffrn 1.565
_exptl_crystal_description rod
_exptl_crystal_F_000 672
_exptl_crystal_size_max 0.32
_exptl_crystal_size_mid 0.22
_exptl_crystal_size_min 0.10
_refine_diff_density_max 0.299
_refine_diff_density_min -0.170
_refine_diff_density_rms 0.051
_refine_ls_abs_structure_details 'Flack H D (1983), Acta Cryst. A39, 876-881'
_refine_ls_abs_structure_Flack -0.03(4)
_refine_ls_extinction_method none
_refine_ls_goodness_of_fit_ref 1.056
_refine_ls_hydrogen_treatment mixed
_refine_ls_matrix_type full
_refine_ls_number_parameters 208
_refine_ls_number_reflns 2844
_refine_ls_number_restraints 0
_refine_ls_restrained_S_all 1.056
_refine_ls_R_factor_all 0.0321
_refine_ls_R_factor_gt 0.0296
_refine_ls_shift/su_max 0.001
_refine_ls_shift/su_mean 0.000
_refine_ls_structure_factor_coef Fsqd
_refine_ls_weighting_details 'calc w=1/[\s^2^(Fo^2^)+(0.0457P)^2^+0.1736P] where P=(Fo^2^+2Fc^2^)/3'
_refine_ls_weighting_scheme calc
_refine_ls_wR_factor_gt 0.0748
_refine_ls_wR_factor_ref 0.0766
_reflns_number_gt 2687
_reflns_number_total 2844
_reflns_threshold_expression >2sigma(I)
_cod_data_source_file ic401327h_si_001_03.cif
_cod_data_source_block 2
_cod_database_code 4335875

loop_
_symmetry_equiv_pos_as_xyz
'x, y, z'
'-x+1/2, -y, z+1/2'
'-x, y+1/2, -z+1/2'
'x+1/2, -y+1/2, -z'

loop_
_atom_site_label
_atom_site_type_symbol
_atom_site_fract_x
_atom_site_fract_y
_atom_site_fract_z
_atom_site_U_iso_or_equiv
_atom_site_adp_type
_atom_site_occupancy
_atom_site_symmetry_multiplicity
_atom_site_calc_flag
_atom_site_refinement_flags
K1 K 0.79454(6) 0.69538(3) 0.41951(3) 0.02025(11) Uani 1 1 d .
C1 C 0.6705(3) 0.35843(14) 0.67349(12) 0.0171(4) Uani 1 1 d .
C2 C 0.6822(3) 0.25715(13) 0.63275(12) 0.0165(4) Uani 1 1 d .
C3 C 0.6907(3) 0.24738(13) 0.53877(12) 0.0157(4) Uani 1 1 d .
C4 C 0.6962(3) 0.33334(13) 0.48320(11) 0.0151(3) Uani 1 1 d .
C5 C 0.7048(3) 0.43458(13) 0.52346(12) 0.0162(4) Uani 1 1 d .
C6 C 0.6822(3) 0.17214(13) 0.68602(12) 0.0200(4) Uani 1 1 d .
H6 H 0.6775 0.1789 0.7491 0.024 Uiso 1 1 calc R
C7 C 0.6890(3) 0.07588(13) 0.64738(13) 0.0216(4) Uani 1 1 d .
H7 H 0.6898 0.0179 0.6846 0.026 Uiso 1 1 calc R
C8 C 0.6947(3) 0.06461(13) 0.55667(13) 0.0198(4) Uani 1 1 d .
H8 H 0.6977 -0.0011 0.5316 0.024 Uiso 1 1 calc R
C9 C 0.6961(3) 0.14966(14) 0.49974(12) 0.0172(4) Uani 1 1 d .
C10 C 0.7025(3) 0.14184(13) 0.40544(12) 0.0189(4) Uani 1 1 d .
H10 H 0.7075 0.0772 0.3782 0.023 Uiso 1 1 calc R
C11 C 0.7017(3) 0.22660(13) 0.35311(12) 0.0199(4) Uani 1 1 d .
H11 H 0.7027 0.2201 0.2899 0.024 Uiso 1 1 calc R
C12 C 0.6995(3) 0.32299(13) 0.39198(12) 0.0180(4) Uani 1 1 d .
H12 H 0.7002 0.3812 0.3550 0.022 Uiso 1 1 calc R
C13 C 0.6942(3) 0.54338(13) 0.65641(12) 0.0170(4) Uani 1 1 d .
H13 H 0.6403 0.5374 0.7181 0.020 Uiso 1 1 calc R
C14 C 0.9033(3) 0.57450(14) 0.66688(14) 0.0216(4) Uani 1 1 d .
H14A H 0.9711 0.5245 0.7033 0.032 Uiso 1 1 calc R
H14B H 0.9098 0.6405 0.6962 0.032 Uiso 1 1 calc R
H14C H 0.9639 0.5786 0.6079 0.032 Uiso 1 1 calc R
C15 C 0.5650(3) 0.61906(13) 0.60597(11) 0.0169(4) Uani 1 1 d .
N1 N 0.6829(2) 0.44140(10) 0.61596(10) 0.0160(3) Uani 1 1 d .
O1 O 0.6527(2) 0.37150(9) 0.75357(9) 0.0239(3) Uani 1 1 d .
O2 O 0.7308(2) 0.51073(9) 0.47972(8) 0.0207(3) Uani 1 1 d .
O3 O 0.63346(18) 0.70529(9) 0.59100(9) 0.0212(3) Uani 1 1 d .
O4 O 0.39764(18) 0.59234(9) 0.58801(9) 0.0210(3) Uani 1 1 d .
O5 O 0.4209(2) 0.65907(13) 0.38846(13) 0.0345(4) Uani 1 1 d .
H5A H 0.334(5) 0.706(2) 0.389(2) 0.055(9) Uiso 1 1 d .
H5B H 0.413(5) 0.628(2) 0.436(2) 0.065(11) Uiso 1 1 d .

loop_
_atom_site_aniso_label
_atom_site_aniso_U_11
_atom_site_aniso_U_22
_atom_site_aniso_U_33
_atom_site_aniso_U_23
_atom_site_aniso_U_13
_atom_site_aniso_U_12
K1 0.0258(2) 0.01766(19) 0.01729(19) -0.00094(16) 0.00406(18) -0.00495(17)
C1 0.0135(9) 0.0201(9) 0.0177(9) 0.0024(7) -0.0002(7) 0.0010(7)
C2 0.0136(9) 0.0178(8) 0.0181(9) 0.0006(7) 0.0000(7) -0.0003(7)
C3 0.0113(8) 0.0169(8) 0.0188(9) 0.0007(7) 0.0001(8) 0.0010(7)
C4 0.0128(8) 0.0162(8) 0.0165(8) -0.0005(7) 0.0014(7) 0.0014(7)
C5 0.0144(8) 0.0182(9) 0.0160(8) 0.0010(7) 0.0003(8) 0.0016(8)
C6 0.0195(10) 0.0216(9) 0.0190(9) 0.0037(7) -0.0010(8) 0.0004(8)
C7 0.0198(10) 0.0175(8) 0.0274(10) 0.0068(8) 0.0001(9) 0.0023(8)
C8 0.0178(9) 0.0135(8) 0.0280(10) 0.0003(7) 0.0016(8) 0.0007(8)
C9 0.0120(8) 0.0167(8) 0.0230(9) 0.0000(7) -0.0003(8) 0.0006(8)
C10 0.0155(8) 0.0175(8) 0.0237(10) -0.0045(7) -0.0009(9) 0.0002(7)
C11 0.0196(9) 0.0232(9) 0.0170(9) -0.0030(7) -0.0006(8) 0.0018(8)
C12 0.0173(8) 0.0189(9) 0.0178(8) 0.0021(7) -0.0016(8) 0.0014(8)
C13 0.0202(9) 0.0149(8) 0.0159(9) -0.0025(7) 0.0028(8) 0.0003(8)
C14 0.0213(10) 0.0198(9) 0.0237(10) -0.0055(8) -0.0019(8) 0.0027(8)
C15 0.0209(9) 0.0175(9) 0.0123(8) -0.0043(7) 0.0043(7) 0.0028(7)
N1 0.0201(8) 0.0130(7) 0.0149(7) -0.0013(6) 0.0007(6) 0.0025(6)
O1 0.0357(9) 0.0215(7) 0.0145(7) 0.0006(5) 0.0008(6) 0.0024(6)
O2 0.0301(8) 0.0145(6) 0.0175(6) 0.0019(5) 0.0049(6) 0.0008(6)
O3 0.0233(6) 0.0149(6) 0.0254(7) 0.0000(6) 0.0011(6) -0.0003(5)
O4 0.0189(7) 0.0188(6) 0.0254(7) -0.0016(6) -0.0024(6) -0.0002(5)
O5 0.0265(9) 0.0287(8) 0.0482(11) 0.0064(8) -0.0004(7) 0.0044(7)

loop_
_atom_type_symbol
_atom_type_description
_atom_type_scat_dispersion_real
_atom_type_scat_dispersion_imag
_atom_type_scat_source
C C 0.0033 0.0016 'International Tables Vol C Tables 4.2.6.8 and 6.1.1.4'
H H 0.0000 0.0000 'International Tables Vol C Tables 4.2.6.8 and 6.1.1.4'
N N 0.0061 0.0033 'International Tables Vol C Tables 4.2.6.8 and 6.1.1.4'
O O 0.0106 0.0060 'International Tables Vol C Tables 4.2.6.8 and 6.1.1.4'
K K 0.2009 0.2494 'International Tables Vol C Tables 4.2.6.8 and 6.1.1.4'

loop_
_geom_angle_atom_site_label_1
_geom_angle_atom_site_label_2
_geom_angle_atom_site_label_3
_geom_angle
_geom_angle_site_symmetry_1
_geom_angle_site_symmetry_3
O2 K1 O1 91.86(4) . 2_664
O2 K1 O5 74.38(5) . .
O1 K1 O5 84.94(5) 2_664 .
O2 K1 O3 128.07(4) . 4_566
O1 K1 O3 89.32(4) 2_664 4_566
O5 K1 O3 157.09(5) . 4_566
O2 K1 O3 70.42(4) . .
O1 K1 O3 157.61(4) 2_664 .
O5 K1 O3 77.32(5) . .
O3 K1 O3 112.23(3) 4_566 .
O2 K1 O4 161.88(4) . 4_566
O1 K1 O4 104.63(4) 2_664 4_566
O5 K1 O4 113.95(5) . 4_566
O3 K1 O4 46.45(4) 4_566 4_566
O3 K1 O4 95.07(4) . 4_566
O2 K1 C15 150.73(5) . 4_566
O1 K1 C15 93.78(5) 2_664 4_566
O5 K1 C15 134.73(5) . 4_566
O3 K1 C15 23.60(4) 4_566 4_566
O3 K1 C15 108.39(4) . 4_566
O4 K1 C15 23.50(4) 4_566 4_566
O2 K1 C15 50.28(4) . .
O1 K1 C15 137.52(5) 2_664 .
O5 K1 C15 68.36(5) . .
O3 K1 C15 127.37(4) 4_566 .
O3 K1 C15 21.07(4) . .
O4 K1 C15 116.08(4) 4_566 .
C15 K1 C15 128.56(3) 4_566 .
O2 K1 K1 89.21(3) . 4_466
O1 K1 K1 135.87(3) 2_664 4_466
O5 K1 K1 53.05(4) . 4_466
O3 K1 K1 123.41(3) 4_566 4_466
O3 K1 K1 35.00(3) . 4_466
O4 K1 K1 84.18(3) 4_566 4_466
C15 K1 K1 106.17(4) 4_566 4_466
C15 K1 K1 44.19(3) . 4_466
O2 K1 K1 104.28(4) . 4_566
O1 K1 K1 120.25(3) 2_664 4_566
O5 K1 K1 154.75(4) . 4_566
O3 K1 K1 36.49(3) 4_566 4_566
O3 K1 K1 78.56(3) . 4_566
O4 K1 K1 61.01(3) 4_566 4_566
C15 K1 K1 48.84(3) 4_566 4_566
C15 K1 K1 91.09(4) . 4_566
K1 K1 K1 102.047(17) 4_466 4_566
O2 K1 H5B 61.3(7) . .
O1 K1 H5B 96.0(7) 2_664 .
O5 K1 H5B 16.9(7) . .
O3 K1 H5B 169.2(6) 4_566 .
O3 K1 H5B 63.8(7) . .
O4 K1 H5B 122.9(7) 4_566 .
C15 K1 H5B 146.0(7) 4_566 .
C15 K1 H5B 52.2(7) . .
K1 K1 H5B 47.3(6) 4_466 .
K1 K1 H5B 142.3(7) 4_566 .
O1 C1 N1 119.99(16) . .
O1 C1 C2 122.78(16) . .
N1 C1 C2 117.23(16) . .
C6 C2 C3 119.97(17) . .
C6 C2 C1 120.27(16) . .
C3 C2 C1 119.75(16) . .
C4 C3 C2 120.88(16) . .
C4 C3 C9 119.56(16) . .
C2 C3 C9 119.56(16) . .
C12 C4 C3 120.38(16) . .
C12 C4 C5 119.83(15) . .
C3 C4 C5 119.76(15) . .
O2 C5 N1 119.73(16) . .
O2 C5 C4 122.86(16) . .
N1 C5 C4 117.41(14) . .
C2 C6 C7 120.35(17) . .
C2 C6 H6 119.8 . .
C7 C6 H6 119.8 . .
C8 C7 C6 120.69(16) . .
C8 C7 H7 119.7 . .
C6 C7 H7 119.7 . .
C7 C8 C9 120.77(16) . .
C7 C8 H8 119.6 . .
C9 C8 H8 119.6 . .
C8 C9 C10 122.85(16) . .
C8 C9 C3 118.65(16) . .
C10 C9 C3 118.49(16) . .
C11 C10 C9 120.64(16) . .
C11 C10 H10 119.7 . .
C9 C10 H10 119.7 . .
C10 C11 C12 120.66(16) . .
C10 C11 H11 119.7 . .
C12 C11 H11 119.7 . .
C4 C12 C11 120.22(16) . .
C4 C12 H12 119.9 . .
C11 C12 H12 119.9 . .
N1 C13 C14 109.92(15) . .
N1 C13 C15 111.23(14) . .
C14 C13 C15 115.49(15) . .
N1 C13 H13 106.6 . .
C14 C13 H13 106.6 . .
C15 C13 H13 106.6 . .
C13 C14 H14A 109.5 . .
C13 C14 H14B 109.5 . .
H14A C14 H14B 109.5 . .
C13 C14 H14C 109.5 . .
H14A C14 H14C 109.5 . .
H14B C14 H14C 109.5 . .
O4 C15 O3 124.97(17) . .
O4 C15 C13 117.64(16) . .
O3 C15 C13 117.24(16) . .
O4 C15 K1 68.62(10) . 4_466
O3 C15 K1 59.29(9) . 4_466
C13 C15 K1 157.36(11) . 4_466
O4 C15 K1 110.41(12) . .
O3 C15 K1 53.19(9) . .
C13 C15 K1 108.95(11) . .
K1 C15 K1 86.96(4) 4_466 .
C5 N1 C1 124.46(15) . .
C5 N1 C13 117.26(14) . .
C1 N1 C13 117.96(14) . .
C1 O1 K1 148.98(12) . 2_665
C5 O2 K1 167.36(12) . .
C15 O3 K1 97.11(11) . 4_466
C15 O3 K1 105.74(10) . .
K1 O3 K1 108.51(4) 4_466 .
C15 O4 K1 87.88(10) . 4_466
K1 O5 H5A 123.0(19) . .
K1 O5 H5B 90(3) . .
H5A O5 H5B 108(3) . .

loop_
_geom_bond_atom_site_label_1
_geom_bond_atom_site_label_2
_geom_bond_distance
_geom_bond_site_symmetry_2
K1 O2 2.6478(13) .
K1 O1 2.6635(14) 2_664
K1 O5 2.6822(17) .
K1 O3 2.7043(13) 4_566
K1 O3 2.8042(14) .
K1 O4 2.9084(13) 4_566
K1 C15 3.1213(18) 4_566
K1 C15 3.3713(18) .
K1 K1 4.4713(6) 4_466
K1 K1 4.4713(6) 4_566
K1 H5B 2.81(4) .
C1 O1 1.218(2) .
C1 N1 1.400(2) .
C1 C2 1.478(2) .
C2 C6 1.381(2) .
C2 C3 1.414(2) .
C3 C4 1.412(2) .
C3 C9 1.423(2) .
C4 C12 1.373(2) .
C4 C5 1.473(2) .
C5 O2 1.217(2) .
C5 N1 1.396(2) .
C6 C7 1.403(3) .
C6 H6 0.9500 .
C7 C8 1.367(3) .
C7 H7 0.9500 .
C8 C9 1.414(2) .
C8 H8 0.9500 .
C9 C10 1.416(2) .
C10 C11 1.371(3) .
C10 H10 0.9500 .
C11 C12 1.405(2) .
C11 H11 0.9500 .
C12 H12 0.9500 .
C13 N1 1.484(2) .
C13 C14 1.519(3) .
C13 C15 1.545(3) .
C13 H13 1.0000 .
C14 H14A 0.9800 .
C14 H14B 0.9800 .
C14 H14C 0.9800 .
C15 O4 1.246(2) .
C15 O3 1.259(2) .
C15 K1 3.1213(18) 4_466
O1 K1 2.6633(14) 2_665
O3 K1 2.7043(13) 4_466
O4 K1 2.9085(13) 4_466
O5 H5A 0.87(3) .
O5 H5B 0.82(4) .

loop_
_geom_hbond_atom_site_label_D
_geom_hbond_atom_site_label_H
_geom_hbond_atom_site_label_A
_geom_hbond_distance_DH
_geom_hbond_distance_HA
_geom_hbond_distance_DA
_geom_hbond_angle_DHA
_geom_hbond_site_symmetry_A
O5 H5B O4 0.82(4) 2.33(4) 3.120(2) 162(3) .
O5 H5A O3 0.87(3) 1.85(3) 2.707(2) 169(3) 4_466

loop_
_geom_torsion_atom_site_label_1
_geom_torsion_atom_site_label_2
_geom_torsion_atom_site_label_3
_geom_torsion_atom_site_label_4
_geom_torsion
_geom_torsion_site_symmetry_1
_geom_torsion_site_symmetry_4
O1 C1 C2 C6 -3.1(3) . .
N1 C1 C2 C6 176.25(17) . .
O1 C1 C2 C3 176.06(18) . .
N1 C1 C2 C3 -4.6(3) . .
C6 C2 C3 C4 -178.25(18) . .
C1 C2 C3 C4 2.6(3) . .
C6 C2 C3 C9 1.0(3) . .
C1 C2 C3 C9 -178.13(16) . .
C2 C3 C4 C12 -178.34(19) . .
C9 C3 C4 C12 2.4(3) . .
C2 C3 C4 C5 3.7(3) . .
C9 C3 C4 C5 -175.56(18) . .
C12 C4 C5 O2 -6.2(3) . .
C3 C4 C5 O2 171.81(19) . .
C12 C4 C5 N1 174.15(18) . .
C3 C4 C5 N1 -7.9(3) . .
C3 C2 C6 C7 -0.5(3) . .
C1 C2 C6 C7 178.61(18) . .
C2 C6 C7 C8 -0.4(3) . .
C6 C7 C8 C9 0.8(3) . .
C7 C8 C9 C10 179.8(2) . .
C7 C8 C9 C3 -0.3(3) . .
C4 C3 C9 C8 178.65(19) . .
C2 C3 C9 C8 -0.6(3) . .
C4 C3 C9 C10 -1.4(3) . .
C2 C3 C9 C10 179.35(18) . .
C8 C9 C10 C11 179.35(19) . .
C3 C9 C10 C11 -0.6(3) . .
C9 C10 C11 C12 1.6(3) . .
C3 C4 C12 C11 -1.4(3) . .
C5 C4 C12 C11 176.56(18) . .
C10 C11 C12 C4 -0.6(3) . .
N1 C13 C15 O4 46.8(2) . .
C14 C13 C15 O4 172.98(16) . .
N1 C13 C15 O3 -137.38(16) . .
C14 C13 C15 O3 -11.2(2) . .
N1 C13 C15 K1 147.6(3) . 4_466
C14 C13 C15 K1 -86.3(3) . 4_466
N1 C13 C15 K1 -79.78(15) . .
C14 C13 C15 K1 46.39(17) . .
O2 K1 C15 O4 -80.15(12) . .
O1 K1 C15 O4 -47.83(15) 2_664 .
O5 K1 C15 O4 7.15(11) . .
O3 K1 C15 O4 167.87(10) 4_566 .
O3 K1 C15 O4 119.04(18) . .
O4 K1 C15 O4 114.13(12) 4_566 .
C15 K1 C15 O4 137.84(12) 4_566 .
K1 K1 C15 O4 65.84(11) 4_466 .
K1 K1 C15 O4 172.10(11) 4_566 .
O2 K1 C15 O3 160.81(14) . .
O1 K1 C15 O3 -166.86(10) 2_664 .
O5 K1 C15 O3 -111.88(12) . .
O3 K1 C15 O3 48.84(12) 4_566 .
O4 K1 C15 O3 -4.91(13) 4_566 .
C15 K1 C15 O3 18.81(15) 4_566 .
K1 K1 C15 O3 -53.20(10) 4_466 .
K1 K1 C15 O3 53.06(11) 4_566 .
O2 K1 C15 C13 50.47(11) . .
O1 K1 C15 C13 82.80(13) 2_664 .
O5 K1 C15 C13 137.78(12) . .
O3 K1 C15 C13 -61.50(12) 4_566 .
O3 K1 C15 C13 -110.34(17) . .
O4 K1 C15 C13 -115.25(11) 4_566 .
C15 K1 C15 C13 -91.53(10) 4_566 .
K1 K1 C15 C13 -163.53(13) 4_466 .
K1 K1 C15 C13 -57.28(11) 4_566 .
O2 K1 C15 K1 -145.99(7) . 4_466
O1 K1 C15 K1 -113.67(6) 2_664 4_466
O5 K1 C15 K1 -58.69(5) . 4_466
O3 K1 C15 K1 102.03(5) 4_566 4_466
O3 K1 C15 K1 53.20(10) . 4_466
O4 K1 C15 K1 48.29(6) 4_566 4_466
C15 K1 C15 K1 72.00(9) 4_566 4_466
K1 K1 C15 K1 106.25(4) 4_566 4_466
O2 C5 N1 C1 -173.72(16) . .
C4 C5 N1 C1 6.0(3) . .
O2 C5 N1 C13 -0.5(3) . .
C4 C5 N1 C13 179.22(16) . .
O1 C1 N1 C5 179.50(18) . .
C2 C1 N1 C5 0.2(3) . .
O1 C1 N1 C13 6.3(3) . .
C2 C1 N1 C13 -173.05(16) . .
C14 C13 N1 C5 -80.3(2) . .
C15 C13 N1 C5 48.9(2) . .
C14 C13 N1 C1 93.39(19) . .
C15 C13 N1 C1 -137.42(16) . .
N1 C1 O1 K1 -153.31(17) . 2_665
C2 C1 O1 K1 26.0(4) . 2_665
N1 C5 O2 K1 8.5(7) . .
C4 C5 O2 K1 -171.2(5) . .
O1 K1 O2 C5 168.2(6) 2_664 .
O5 K1 O2 C5 -107.5(6) . .
O3 K1 O2 C5 77.6(6) 4_566 .
O3 K1 O2 C5 -25.7(6) . .
O4 K1 O2 C5 12.5(7) 4_566 .
C15 K1 O2 C5 67.1(6) 4_566 .
C15 K1 O2 C5 -32.9(6) . .
K1 K1 O2 C5 -55.9(6) 4_466 .
K1 K1 O2 C5 46.3(6) 4_566 .
O4 C15 O3 K1 21.10(19) . 4_466
C13 C15 O3 K1 -154.37(13) . 4_466
K1 C15 O3 K1 111.57(7) . 4_466
O4 C15 O3 K1 -90.46(18) . .
C13 C15 O3 K1 94.06(14) . .
K1 C15 O3 K1 -111.57(7) 4_466 .
O2 K1 O3 C15 -15.57(11) . .
O1 K1 O3 C15 23.77(18) 2_664 .
O5 K1 O3 C15 62.14(12) . .
O3 K1 O3 C15 -139.74(11) 4_566 .
O4 K1 O3 C15 175.57(11) 4_566 .
C15 K1 O3 C15 -164.59(12) 4_566 .
K1 K1 O3 C15 103.30(12) 4_466 .
K1 K1 O3 C15 -125.38(11) 4_566 .
O2 K1 O3 K1 -118.87(5) . 4_466
O1 K1 O3 K1 -79.53(11) 2_664 4_466
O5 K1 O3 K1 -41.16(5) . 4_466
O3 K1 O3 K1 116.97(6) 4_566 4_466
O4 K1 O3 K1 72.27(5) 4_566 4_466
C15 K1 O3 K1 92.11(5) 4_566 4_466
C15 K1 O3 K1 -103.30(12) . 4_466
K1 K1 O3 K1 131.32(4) 4_566 4_466
O3 C15 O4 K1 -19.42(18) . 4_466
C13 C15 O4 K1 156.04(14) . 4_466
K1 C15 O4 K1 -78.09(7) . 4_466
